data_4107983
loop_
_publ_author_name
'Michael J. Rose'
'Nicole L. Fry'
'Rebecca Marlow'
'Lindsay Hinck'
'Pradip K. Mascharak'

_publ_contact_author_address '243 PSB'
_publ_contact_author_email rose@chemistry.ucsc.edu
_publ_contact_author_name 'Michael Rose'
_publ_contact_author_phone 9-4605
_publ_section_title
;
 Sensitization of Ruthenium Nitrosyls to Visible Light via Direct
 Coordination of the Dye Resorufin: Trackable NO Donors for
 Light-Triggered NO Delivery to Cellular Targets
;
_journal_name_full 'Journal of the American Chemical Society'
_journal_page_first 8834
_journal_page_last 8846
_journal_paper_doi 10.1021/ja801823f
_journal_volume 130
_journal_year 2008
_chemical_formula_moiety 'C40 H36 N6 O6 Ru, C H Cl3'
_chemical_formula_sum 'C41 H27 Cl3 N6 O6 Ru'
_chemical_formula_weight 907.11
_chemical_name_systematic
; 
 ? 
;
_space_group_IT_number 14
_symmetry_cell_setting monoclinic
_symmetry_space_group_name_Hall '-P 2yn'
_symmetry_space_group_name_H-M 'P 1 21/n 1'
_atom_sites_solution_hydrogens geom
_atom_sites_solution_primary direct
_atom_sites_solution_secondary difmap
_audit_creation_method SHELXL-97
_cell_angle_alpha 90.00
_cell_angle_beta 113.3170(10)
_cell_angle_gamma 90.00
_cell_formula_units_Z 4
_cell_length_a 12.3639(14)
_cell_length_b 17.278(2)
_cell_length_c 18.019(2)
_cell_measurement_reflns_used 9903
_cell_measurement_temperature 153(2)
_cell_measurement_theta_max 26.37
_cell_measurement_theta_min 2.36
_cell_volume 3534.9(7)
_computing_cell_refinement 'Bruker SAINT v7.34'
_computing_data_collection 'Bruker APEX-II v2.1'
_computing_data_reduction 'Bruker SAINT v7.34'
_computing_structure_refinement 'SHELXL-97 (Sheldrick, 1997)'
_computing_structure_solution 'SHELXS-97 (Sheldrick, 1990)'
_diffrn_ambient_temperature 153(2)
_diffrn_detector_area_resol_mean 83.33
_diffrn_measured_fraction_theta_full 0.995
_diffrn_measured_fraction_theta_max 0.995
_diffrn_measurement_device_type 'Bruker APEX-II'
_diffrn_measurement_method \w/2\q-scans
_diffrn_radiation_monochromator graphite
_diffrn_radiation_source 'fine-focus sealed tube'
_diffrn_radiation_type MoK\a
_diffrn_radiation_wavelength 0.71073
_diffrn_reflns_av_R_equivalents 0.0428
_diffrn_reflns_av_sigmaI/netI 0.0384
_diffrn_reflns_limit_h_max 15
_diffrn_reflns_limit_h_min -15
_diffrn_reflns_limit_k_max 21
_diffrn_reflns_limit_k_min -21
_diffrn_reflns_limit_l_max 21
_diffrn_reflns_limit_l_min -22
_diffrn_reflns_number 31246
_diffrn_reflns_theta_full 26.45
_diffrn_reflns_theta_max 26.45
_diffrn_reflns_theta_min 2.09
_exptl_absorpt_coefficient_mu 0.733
_exptl_absorpt_correction_T_max 0.9505
_exptl_absorpt_correction_T_min 0.8380
_exptl_crystal_colour red
_exptl_crystal_density_diffrn 1.704
_exptl_crystal_description plate
_exptl_crystal_F_000 1832
_exptl_crystal_size_max 0.25
_exptl_crystal_size_mid 0.15
_exptl_crystal_size_min 0.07
_refine_diff_density_max 3.125
_refine_diff_density_min -2.157
_refine_diff_density_rms 0.193
_refine_ls_extinction_method none
_refine_ls_goodness_of_fit_ref 1.035
_refine_ls_hydrogen_treatment constr
_refine_ls_matrix_type full
_refine_ls_number_parameters 516
_refine_ls_number_reflns 7259
_refine_ls_number_restraints 0
_refine_ls_restrained_S_all 1.035
_refine_ls_R_factor_all 0.1072
_refine_ls_R_factor_gt 0.0874
_refine_ls_shift/su_max 0.001
_refine_ls_shift/su_mean 0.000
_refine_ls_structure_factor_coef Fsqd
_refine_ls_weighting_details 'calc w=1/[\s^2^(Fo^2^)+(0.1746P)^2^+21.0340P] where P=(Fo^2^+2Fc^2^)/3'
_refine_ls_weighting_scheme calc
_refine_ls_wR_factor_gt 0.2631
_refine_ls_wR_factor_ref 0.2811
_reflns_number_gt 5503
_reflns_number_total 7259
_reflns_threshold_expression >2sigma(I)
_cod_data_source_file ja801823f-file003.cif
_cod_data_source_block qresf
_cod_original_sg_symbol_H-M 'P 21/n'
_cod_database_code 4107983

loop_
_symmetry_equiv_pos_as_xyz
'x, y, z'
'-x+1/2, y+1/2, -z+1/2'
'-x, -y, -z'
'x-1/2, -y-1/2, z-1/2'

loop_
_atom_site_label
_atom_site_type_symbol
_atom_site_fract_x
_atom_site_fract_y
_atom_site_fract_z
_atom_site_U_iso_or_equiv
_atom_site_adp_type
_atom_site_occupancy
_atom_site_symmetry_multiplicity
_atom_site_calc_flag
_atom_site_refinement_flags
Ru1 Ru 0.91196(5) 0.36208(4) 0.13855(3) 0.0336(2) Uani 1 1 d .
O1 O 1.0180(6) 0.5642(4) 0.0745(4) 0.0589(17) Uani 1 1 d .
O2 O 0.6289(5) 0.3558(4) 0.2013(4) 0.0571(17) Uani 1 1 d .
O3 O 0.8075(6) 0.3329(4) -0.0333(3) 0.0518(15) Uani 1 1 d .
O4 O 0.9795(5) 0.3817(3) 0.2569(3) 0.0382(12) Uani 1 1 d .
O5 O 0.8211(5) 0.4784(3) 0.4359(3) 0.0426(13) Uani 1 1 d .
O6 O 0.6474(8) 0.5831(6) 0.6026(5) 0.086(3) Uani 1 1 d .
N1 N 1.0932(6) 0.3736(4) 0.1531(4) 0.0363(14) Uani 1 1 d .
N2 N 0.9165(6) 0.4733(4) 0.1155(4) 0.0377(14) Uani 1 1 d .
N3 N 0.7553(5) 0.3888(4) 0.1404(4) 0.0410(15) Uani 1 1 d .
N4 N 0.8576(5) 0.2512(4) 0.1708(3) 0.0350(13) Uani 1 1 d .
N5 N 0.8550(6) 0.3400(4) 0.0367(4) 0.0379(14) Uani 1 1 d .
N6 N 0.9327(7) 0.6222(4) 0.4431(4) 0.0478(17) Uani 1 1 d .
C1 C 1.1868(6) 0.3249(5) 0.1870(4) 0.0345(15) Uani 1 1 d .
C2 C 1.1794(7) 0.2610(5) 0.2328(4) 0.0391(17) Uani 1 1 d .
H2A H 1.1097 0.2521 0.2417 0.047 Uiso 1 1 calc R
C3 C 1.2739(7) 0.2110(5) 0.2649(5) 0.0444(18) Uani 1 1 d .
H3A H 1.2680 0.1670 0.2947 0.053 Uiso 1 1 calc R
C4 C 1.3784(8) 0.2247(6) 0.2540(6) 0.055(2) Uani 1 1 d .
H4A H 1.4418 0.1890 0.2752 0.066 Uiso 1 1 calc R
C5 C 1.3899(7) 0.2879(6) 0.2138(6) 0.055(2) Uani 1 1 d .
H5A H 1.4624 0.2969 0.2086 0.066 Uiso 1 1 calc R
C6 C 1.2961(7) 0.3411(5) 0.1791(5) 0.0446(19) Uani 1 1 d .
C7 C 1.3042(7) 0.4095(6) 0.1420(5) 0.051(2) Uani 1 1 d .
H7A H 1.3741 0.4210 0.1341 0.061 Uiso 1 1 calc R
C8 C 1.2123(7) 0.4612(6) 0.1163(5) 0.0474(19) Uani 1 1 d .
H8A H 1.2202 0.5098 0.0944 0.057 Uiso 1 1 calc R
C9 C 1.1085(7) 0.4414(5) 0.1227(5) 0.0440(18) Uani 1 1 d .
C10 C 1.0077(7) 0.4996(5) 0.0994(5) 0.0441(18) Uani 1 1 d .
C11 C 0.8065(7) 0.5111(5) 0.1008(5) 0.0441(19) Uani 1 1 d .
C12 C 0.7774(8) 0.5848(6) 0.0720(5) 0.053(2) Uani 1 1 d .
H12A H 0.8320 0.6160 0.0604 0.064 Uiso 1 1 calc R
C13 C 0.6610(9) 0.6148(6) 0.0595(5) 0.052(2) Uani 1 1 d .
C14 C 0.5826(8) 0.5691(6) 0.0781(5) 0.053(2) Uani 1 1 d .
C15 C 0.6121(7) 0.4972(6) 0.1048(5) 0.050(2) Uani 1 1 d .
H15A H 0.5568 0.4663 0.1161 0.060 Uiso 1 1 calc R
C16 C 0.7225(7) 0.4653(6) 0.1168(5) 0.046(2) Uani 1 1 d .
C17 C 0.7124(6) 0.3419(6) 0.1800(5) 0.0435(19) Uani 1 1 d .
C18 C 0.7706(6) 0.2634(5) 0.1963(4) 0.0383(17) Uani 1 1 d .
C19 C 0.7312(6) 0.2062(6) 0.2332(5) 0.0439(19) Uani 1 1 d .
H19A H 0.6723 0.2182 0.2528 0.053 Uiso 1 1 calc R
C20 C 0.7750(7) 0.1338(6) 0.2419(5) 0.046(2) Uani 1 1 d .
H20A H 0.7493 0.0957 0.2694 0.056 Uiso 1 1 calc R
C21 C 0.8598(7) 0.1146(5) 0.2097(5) 0.0412(18) Uani 1 1 d .
C22 C 0.9065(8) 0.0412(5) 0.2120(5) 0.0466(19) Uani 1 1 d .
H22A H 0.8838 0.0004 0.2382 0.056 Uiso 1 1 calc R
C23 C 0.9845(8) 0.0266(6) 0.1774(5) 0.051(2) Uani 1 1 d .
H23A H 1.0170 -0.0237 0.1806 0.061 Uiso 1 1 calc R
C24 C 1.0167(7) 0.0855(5) 0.1374(5) 0.0451(19) Uani 1 1 d .
H24A H 1.0692 0.0745 0.1119 0.054 Uiso 1 1 calc R
C25 C 0.9735(7) 0.1592(5) 0.1341(4) 0.0369(16) Uani 1 1 d .
H25A H 0.9954 0.1984 0.1057 0.044 Uiso 1 1 calc R
C26 C 0.8984(6) 0.1771(5) 0.1717(4) 0.0346(15) Uani 1 1 d .
C27 C 0.6317(10) 0.6954(7) 0.0270(8) 0.074(3) Uani 1 1 d .
H27A H 0.6072 0.7262 0.0633 0.111 Uiso 1 1 calc R
H27B H 0.5674 0.6936 -0.0268 0.111 Uiso 1 1 calc R
H27C H 0.7013 0.7191 0.0230 0.111 Uiso 1 1 calc R
C28 C 0.4643(8) 0.6038(7) 0.0686(6) 0.062(3) Uani 1 1 d .
H28A H 0.4133 0.5629 0.0744 0.093 Uiso 1 1 calc R
H28B H 0.4268 0.6276 0.0150 0.093 Uiso 1 1 calc R
H28C H 0.4768 0.6433 0.1103 0.093 Uiso 1 1 calc R
C29 C 0.9655(6) 0.4418(5) 0.2991(4) 0.0363(16) Uani 1 1 d .
C30 C 0.8985(7) 0.4309(5) 0.3448(4) 0.0365(16) Uani 1 1 d .
H30A H 0.8605 0.3828 0.3435 0.044 Uiso 1 1 calc R
C31 C 0.8880(6) 0.4910(5) 0.3921(5) 0.0387(17) Uani 1 1 d .
C32 C 0.8058(7) 0.5402(6) 0.4799(5) 0.046(2) Uani 1 1 d .
C33 C 0.7344(9) 0.5274(7) 0.5199(6) 0.060(3) Uani 1 1 d .
H33A H 0.6972 0.4787 0.5166 0.072 Uiso 1 1 calc R
C34 C 0.7163(10) 0.5901(7) 0.5678(6) 0.065(3) Uani 1 1 d .
C35 C 0.7782(10) 0.6620(7) 0.5711(6) 0.064(3) Uani 1 1 d .
H35A H 0.7693 0.7031 0.6033 0.077 Uiso 1 1 calc R
C36 C 0.8476(9) 0.6733(6) 0.5306(5) 0.057(2) Uani 1 1 d .
H36A H 0.8850 0.7219 0.5335 0.068 Uiso 1 1 calc R
C37 C 0.8658(7) 0.6106(5) 0.4818(5) 0.0448(19) Uani 1 1 d .
C38 C 0.9438(7) 0.5635(5) 0.3958(5) 0.0423(18) Uani 1 1 d .
C39 C 1.0114(7) 0.5720(5) 0.3501(5) 0.0452(19) Uani 1 1 d .
H39A H 1.0507 0.6196 0.3516 0.054 Uiso 1 1 calc R
C40 C 1.0223(7) 0.5120(6) 0.3023(5) 0.0446(19) Uani 1 1 d .
H40A H 1.0688 0.5189 0.2717 0.054 Uiso 1 1 calc R
C41 C 0.9102(11) 0.8204(8) 0.0428(8) 0.078(3) Uani 1 1 d .
H41A H 0.9712 0.8601 0.0470 0.093 Uiso 1 1 calc R
Cl1 Cl 0.8677(3) 0.83344(19) 0.12383(19) 0.0731(7) Uani 1 1 d .
Cl2 Cl 0.9697(3) 0.7301(2) 0.0436(2) 0.0823(9) Uani 1 1 d .
Cl3 Cl 0.7882(3) 0.8334(2) -0.0515(2) 0.0863(9) Uani 1 1 d .

loop_
_atom_site_aniso_label
_atom_site_aniso_U_11
_atom_site_aniso_U_22
_atom_site_aniso_U_33
_atom_site_aniso_U_23
_atom_site_aniso_U_13
_atom_site_aniso_U_12
Ru1 0.0252(3) 0.0526(4) 0.0260(3) -0.0032(2) 0.0134(2) 0.0066(2)
O1 0.058(4) 0.057(4) 0.071(4) 0.013(3) 0.035(3) 0.008(3)
O2 0.033(3) 0.079(5) 0.072(4) -0.010(3) 0.035(3) 0.004(3)
O3 0.053(3) 0.078(4) 0.026(3) -0.006(3) 0.018(3) -0.014(3)
O4 0.032(3) 0.056(3) 0.029(3) -0.002(2) 0.015(2) 0.012(2)
O5 0.044(3) 0.055(3) 0.039(3) -0.002(2) 0.027(2) 0.003(2)
O6 0.087(6) 0.122(7) 0.077(5) -0.007(5) 0.064(5) 0.013(5)
N1 0.035(3) 0.046(4) 0.030(3) -0.004(3) 0.016(3) 0.003(3)
N2 0.036(3) 0.042(3) 0.038(3) -0.001(3) 0.017(3) 0.006(3)
N3 0.028(3) 0.061(4) 0.037(3) -0.004(3) 0.016(3) 0.011(3)
N4 0.024(3) 0.057(4) 0.027(3) -0.003(3) 0.015(2) -0.002(3)
N5 0.035(3) 0.048(4) 0.037(3) 0.001(3) 0.020(3) 0.001(3)
N6 0.043(4) 0.058(4) 0.040(4) -0.005(3) 0.014(3) 0.004(3)
C1 0.024(3) 0.053(4) 0.032(3) -0.005(3) 0.016(3) 0.003(3)
C2 0.032(4) 0.053(5) 0.034(4) -0.008(3) 0.015(3) 0.005(3)
C3 0.040(4) 0.058(5) 0.038(4) 0.002(4) 0.019(3) 0.009(4)
C4 0.041(5) 0.070(6) 0.058(5) 0.004(5) 0.023(4) 0.022(4)
C5 0.030(4) 0.086(7) 0.057(5) -0.004(5) 0.027(4) 0.006(4)
C6 0.034(4) 0.066(5) 0.040(4) -0.002(4) 0.021(3) 0.003(4)
C7 0.037(4) 0.078(6) 0.050(5) -0.005(4) 0.030(4) -0.006(4)
C8 0.041(4) 0.065(5) 0.045(5) 0.004(4) 0.028(4) -0.001(4)
C9 0.040(4) 0.063(5) 0.035(4) -0.006(4) 0.022(3) 0.001(4)
C10 0.043(4) 0.054(5) 0.039(4) 0.003(4) 0.020(4) 0.008(4)
C11 0.041(4) 0.060(5) 0.030(4) -0.002(3) 0.012(3) 0.015(4)
C12 0.053(5) 0.072(6) 0.038(4) 0.006(4) 0.020(4) 0.020(4)
C13 0.055(5) 0.066(6) 0.032(4) 0.003(4) 0.014(4) 0.023(4)
C14 0.043(5) 0.072(6) 0.043(5) -0.005(4) 0.018(4) 0.014(4)
C15 0.035(4) 0.077(6) 0.036(4) -0.010(4) 0.011(3) 0.010(4)
C16 0.030(4) 0.072(6) 0.034(4) -0.007(4) 0.010(3) 0.013(4)
C17 0.026(3) 0.074(6) 0.034(4) -0.012(4) 0.016(3) -0.006(3)
C18 0.023(3) 0.066(5) 0.031(4) -0.004(3) 0.017(3) -0.003(3)
C19 0.028(4) 0.072(6) 0.037(4) -0.006(4) 0.018(3) -0.007(4)
C20 0.034(4) 0.078(6) 0.032(4) 0.003(4) 0.017(3) -0.004(4)
C21 0.029(4) 0.064(5) 0.028(4) -0.002(3) 0.009(3) -0.005(3)
C22 0.048(5) 0.052(5) 0.037(4) 0.006(3) 0.013(4) -0.005(4)
C23 0.054(5) 0.055(5) 0.047(5) 0.005(4) 0.023(4) 0.004(4)
C24 0.047(4) 0.052(5) 0.045(4) -0.010(4) 0.027(4) -0.001(4)
C25 0.034(4) 0.054(4) 0.026(3) -0.002(3) 0.015(3) -0.004(3)
C26 0.025(3) 0.051(4) 0.027(3) -0.002(3) 0.009(3) -0.002(3)
C27 0.066(7) 0.084(8) 0.080(8) 0.021(6) 0.038(6) 0.029(6)
C28 0.043(5) 0.088(7) 0.052(5) -0.004(5) 0.016(4) 0.020(5)
C29 0.027(3) 0.051(4) 0.029(3) -0.004(3) 0.010(3) 0.007(3)
C30 0.039(4) 0.042(4) 0.031(3) -0.003(3) 0.017(3) 0.003(3)
C31 0.028(3) 0.059(5) 0.035(4) 0.000(3) 0.019(3) 0.004(3)
C32 0.036(4) 0.075(6) 0.030(4) 0.003(4) 0.015(3) 0.014(4)
C33 0.057(6) 0.090(7) 0.042(5) 0.002(5) 0.029(4) 0.014(5)
C34 0.063(6) 0.101(9) 0.043(5) -0.002(5) 0.034(5) 0.023(6)
C35 0.070(6) 0.084(7) 0.037(5) -0.003(5) 0.019(4) 0.031(6)
C36 0.061(6) 0.068(6) 0.039(4) -0.009(4) 0.018(4) 0.017(5)
C37 0.042(4) 0.057(5) 0.033(4) -0.002(3) 0.012(3) 0.009(4)
C38 0.036(4) 0.052(5) 0.034(4) -0.007(3) 0.009(3) 0.001(3)
C39 0.037(4) 0.057(5) 0.041(4) -0.005(4) 0.014(3) -0.011(4)
C40 0.029(4) 0.075(6) 0.036(4) -0.006(4) 0.020(3) 0.000(4)
C41 0.069(7) 0.090(9) 0.071(7) 0.011(6) 0.025(6) -0.005(6)
Cl1 0.0744(17) 0.0836(18) 0.0731(17) -0.0056(14) 0.0418(14) 0.0066(15)
Cl2 0.0789(19) 0.089(2) 0.091(2) 0.0001(16) 0.0460(17) 0.0122(16)
Cl3 0.083(2) 0.097(2) 0.078(2) 0.0093(17) 0.0299(17) -0.0026(17)

loop_
_atom_type_symbol
_atom_type_description
_atom_type_scat_dispersion_real
_atom_type_scat_dispersion_imag
_atom_type_scat_source
C C 0.0033 0.0016 'International Tables Vol C Tables 4.2.6.8 and 6.1.1.4'
H H 0.0000 0.0000 'International Tables Vol C Tables 4.2.6.8 and 6.1.1.4'
N N 0.0061 0.0033 'International Tables Vol C Tables 4.2.6.8 and 6.1.1.4'
O O 0.0106 0.0060 'International Tables Vol C Tables 4.2.6.8 and 6.1.1.4'
Cl Cl 0.1484 0.1585 'International Tables Vol C Tables 4.2.6.8 and 6.1.1.4'
Ru Ru -1.2594 0.8363 'International Tables Vol C Tables 4.2.6.8 and 6.1.1.4'

loop_
_geom_angle_atom_site_label_1
_geom_angle_atom_site_label_2
_geom_angle_atom_site_label_3
_geom_angle
N5 Ru1 N2 91.4(3)
N5 Ru1 O4 177.0(3)
N2 Ru1 O4 91.4(3)
N5 Ru1 N3 94.5(3)
N2 Ru1 N3 83.5(3)
O4 Ru1 N3 86.6(2)
N5 Ru1 N1 96.7(3)
N2 Ru1 N1 79.7(3)
O4 Ru1 N1 83.0(2)
N3 Ru1 N1 160.0(3)
N5 Ru1 N4 92.9(3)
N2 Ru1 N4 161.6(2)
O4 Ru1 N4 84.7(2)
N3 Ru1 N4 78.3(3)
N1 Ru1 N4 117.6(2)
C29 O4 Ru1 130.4(5)
C31 O5 C32 117.3(7)
C9 N1 C1 119.5(7)
C9 N1 Ru1 109.8(5)
C1 N1 Ru1 130.7(5)
C10 N2 C11 128.3(7)
C10 N2 Ru1 118.0(5)
C11 N2 Ru1 112.2(5)
C17 N3 C16 127.8(7)
C17 N3 Ru1 117.7(6)
C16 N3 Ru1 112.2(5)
C18 N4 C26 118.8(7)
C18 N4 Ru1 109.0(5)
C26 N4 Ru1 132.2(5)
O3 N5 Ru1 171.6(7)
C37 N6 C38 117.8(8)
N1 C1 C2 120.6(6)
N1 C1 C6 119.8(7)
C2 C1 C6 119.5(7)
C3 C2 C1 119.8(7)
C3 C2 H2A 120.1
C1 C2 H2A 120.1
C2 C3 C4 120.6(8)
C2 C3 H3A 119.7
C4 C3 H3A 119.7
C5 C4 C3 120.7(8)
C5 C4 H4A 119.6
C3 C4 H4A 119.6
C4 C5 C6 121.4(8)
C4 C5 H5A 119.3
C6 C5 H5A 119.3
C7 C6 C5 124.5(8)
C7 C6 C1 117.7(8)
C5 C6 C1 117.7(8)
C8 C7 C6 120.7(7)
C8 C7 H7A 119.6
C6 C7 H7A 119.6
C7 C8 C9 119.0(9)
C7 C8 H8A 120.5
C9 C8 H8A 120.5
N1 C9 C8 122.7(8)
N1 C9 C10 117.2(7)
C8 C9 C10 120.0(8)
O1 C10 N2 126.9(8)
O1 C10 C9 120.6(8)
N2 C10 C9 112.3(7)
C12 C11 C16 119.4(8)
C12 C11 N2 125.4(8)
C16 C11 N2 115.1(7)
C11 C12 C13 118.9(9)
C11 C12 H12A 120.5
C13 C12 H12A 120.5
C14 C13 C12 120.0(9)
C14 C13 C27 122.6(9)
C12 C13 C27 117.5(10)
C15 C14 C13 120.0(8)
C15 C14 C28 121.4(10)
C13 C14 C28 118.6(9)
C14 C15 C16 122.1(10)
C14 C15 H15A 118.9
C16 C15 H15A 118.9
N3 C16 C15 124.3(9)
N3 C16 C11 116.1(7)
C15 C16 C11 119.6(9)
O2 C17 N3 126.9(9)
O2 C17 C18 119.9(8)
N3 C17 C18 113.2(6)
N4 C18 C19 122.4(8)
N4 C18 C17 117.4(7)
C19 C18 C17 120.2(7)
C20 C19 C18 121.1(7)
C20 C19 H19A 119.4
C18 C19 H19A 119.4
C19 C20 C21 119.7(8)
C19 C20 H20A 120.1
C21 C20 H20A 120.1
C22 C21 C20 124.5(8)
C22 C21 C26 118.8(7)
C20 C21 C26 116.7(8)
C23 C22 C21 121.1(8)
C23 C22 H22A 119.4
C21 C22 H22A 119.4
C22 C23 C24 120.1(9)
C22 C23 H23A 120.0
C24 C23 H23A 120.0
C25 C24 C23 120.9(8)
C25 C24 H24A 119.6
C23 C24 H24A 119.6
C24 C25 C26 120.7(7)
C24 C25 H25A 119.6
C26 C25 H25A 119.6
N4 C26 C25 121.0(7)
N4 C26 C21 120.7(7)
C25 C26 C21 118.2(7)
C13 C27 H27A 109.5
C13 C27 H27B 109.5
H27A C27 H27B 109.5
C13 C27 H27C 109.5
H27A C27 H27C 109.5
H27B C27 H27C 109.5
C14 C28 H28A 109.5
C14 C28 H28B 109.5
H28A C28 H28B 109.5
C14 C28 H28C 109.5
H28A C28 H28C 109.5
H28B C28 H28C 109.5
O4 C29 C40 121.6(7)
O4 C29 C30 118.2(7)
C40 C29 C30 120.1(7)
C31 C30 C29 119.1(7)
C31 C30 H30A 120.4
C29 C30 H30A 120.4
O5 C31 C30 117.5(7)
O5 C31 C38 120.5(7)
C30 C31 C38 122.0(7)
C33 C32 O5 116.2(9)
C33 C32 C37 124.8(9)
O5 C32 C37 119.0(7)
C32 C33 C34 118.5(11)
C32 C33 H33A 120.7
C34 C33 H33A 120.7
O6 C34 C35 121.2(10)
O6 C34 C33 121.5(12)
C35 C34 C33 117.3(9)
C36 C35 C34 122.9(9)
C36 C35 H35A 118.5
C34 C35 H35A 118.5
C35 C36 C37 120.1(11)
C35 C36 H36A 120.0
C37 C36 H36A 120.0
N6 C37 C32 124.1(8)
N6 C37 C36 119.5(9)
C32 C37 C36 116.4(8)
N6 C38 C39 121.5(8)
N6 C38 C31 121.1(8)
C39 C38 C31 117.4(7)
C40 C39 C38 121.0(8)
C40 C39 H39A 119.5
C38 C39 H39A 119.5
C39 C40 C29 120.5(7)
C39 C40 H40A 119.8
C29 C40 H40A 119.8
Cl2 C41 Cl1 112.2(7)
Cl2 C41 Cl3 108.6(7)
Cl1 C41 Cl3 111.0(7)
Cl2 C41 H41A 108.3
Cl1 C41 H41A 108.3
Cl3 C41 H41A 108.3

loop_
_geom_bond_atom_site_label_1
_geom_bond_atom_site_label_2
_geom_bond_distance
Ru1 N5 1.729(7)
Ru1 N2 1.972(7)
Ru1 O4 1.987(5)
Ru1 N3 2.004(6)
Ru1 N1 2.160(7)
Ru1 N4 2.184(7)
O1 C10 1.228(11)
O2 C17 1.258(9)
O3 N5 1.168(8)
O4 C29 1.338(9)
O5 C31 1.367(9)
O5 C32 1.388(10)
O6 C34 1.246(12)
N1 C9 1.337(11)
N1 C1 1.364(10)
N2 C10 1.349(11)
N2 C11 1.436(10)
N3 C17 1.322(11)
N3 C16 1.399(12)
N4 C18 1.343(9)
N4 C26 1.373(10)
N6 C37 1.292(12)
N6 C38 1.366(11)
C1 C2 1.401(11)
C1 C6 1.442(10)
C2 C3 1.382(11)
C2 H2A 0.9500
C3 C4 1.402(12)
C3 H3A 0.9500
C4 C5 1.349(14)
C4 H4A 0.9500
C5 C6 1.417(12)
C5 H5A 0.9500
C6 C7 1.381(13)
C7 C8 1.373(13)
C7 H7A 0.9500
C8 C9 1.377(11)
C8 H8A 0.9500
C9 C10 1.526(12)
C11 C12 1.369(13)
C11 C16 1.421(13)
C12 C13 1.461(12)
C12 H12A 0.9500
C13 C14 1.390(15)
C13 C27 1.498(14)
C14 C15 1.331(14)
C14 C28 1.526(12)
C15 C16 1.407(11)
C15 H15A 0.9500
C17 C18 1.510(13)
C18 C19 1.383(12)
C19 C20 1.347(13)
C19 H19A 0.9500
C20 C21 1.424(11)
C20 H20A 0.9500
C21 C22 1.387(13)
C21 C26 1.456(11)
C22 C23 1.363(13)
C22 H22A 0.9500
C23 C24 1.393(12)
C23 H23A 0.9500
C24 C25 1.373(12)
C24 H24A 0.9500
C25 C26 1.384(10)
C25 H25A 0.9500
C27 H27A 0.9800
C27 H27B 0.9800
C27 H27C 0.9800
C28 H28A 0.9800
C28 H28B 0.9800
C28 H28C 0.9800
C29 C40 1.390(12)
C29 C30 1.394(10)
C30 C31 1.382(11)
C30 H30A 0.9500
C31 C38 1.419(12)
C32 C33 1.360(12)
C32 C37 1.418(13)
C33 C34 1.457(14)
C33 H33A 0.9500
C34 C35 1.449(17)
C35 C36 1.343(15)
C35 H35A 0.9500
C36 C37 1.467(12)
C36 H36A 0.9500
C38 C39 1.394(12)
C39 C40 1.387(12)
C39 H39A 0.9500
C40 H40A 0.9500
C41 Cl2 1.722(14)
C41 Cl1 1.751(13)
C41 Cl3 1.784(13)
C41 H41A 1.0000

loop_
_geom_torsion_atom_site_label_1
_geom_torsion_atom_site_label_2
_geom_torsion_atom_site_label_3
_geom_torsion_atom_site_label_4
_geom_torsion
N5 Ru1 O4 C29 -162(5)
N2 Ru1 O4 C29 33.9(7)
N3 Ru1 O4 C29 -49.5(7)
N1 Ru1 O4 C29 113.3(7)
N4 Ru1 O4 C29 -128.0(7)
N5 Ru1 N1 C9 76.5(5)
N2 Ru1 N1 C9 -13.7(5)
O4 Ru1 N1 C9 -106.4(5)
N3 Ru1 N1 C9 -47.0(10)
N4 Ru1 N1 C9 173.3(5)
N5 Ru1 N1 C1 -103.9(7)
N2 Ru1 N1 C1 165.9(7)
O4 Ru1 N1 C1 73.2(6)
N3 Ru1 N1 C1 132.6(8)
N4 Ru1 N1 C1 -7.1(7)
N5 Ru1 N2 C10 -80.8(6)
O4 Ru1 N2 C10 98.4(6)
N3 Ru1 N2 C10 -175.2(6)
N1 Ru1 N2 C10 15.7(6)
N4 Ru1 N2 C10 175.8(6)
N5 Ru1 N2 C11 86.1(5)
O4 Ru1 N2 C11 -94.7(5)
N3 Ru1 N2 C11 -8.2(5)
N1 Ru1 N2 C11 -177.3(5)
N4 Ru1 N2 C11 -17.3(11)
N5 Ru1 N3 C17 111.2(6)
N2 Ru1 N3 C17 -157.8(6)
O4 Ru1 N3 C17 -66.0(6)
N1 Ru1 N3 C17 -124.9(8)
N4 Ru1 N3 C17 19.2(6)
N5 Ru1 N3 C16 -84.3(6)
N2 Ru1 N3 C16 6.6(5)
O4 Ru1 N3 C16 98.4(5)
N1 Ru1 N3 C16 39.6(10)
N4 Ru1 N3 C16 -176.3(6)
N5 Ru1 N4 C18 -110.9(5)
N2 Ru1 N4 C18 -7.7(10)
O4 Ru1 N4 C18 70.8(5)
N3 Ru1 N4 C18 -16.9(5)
N1 Ru1 N4 C18 150.0(4)
N5 Ru1 N4 C26 71.7(6)
N2 Ru1 N4 C26 174.9(7)
O4 Ru1 N4 C26 -106.7(6)
N3 Ru1 N4 C26 165.7(7)
N1 Ru1 N4 C26 -27.4(7)
N2 Ru1 N5 O3 -43(4)
O4 Ru1 N5 O3 153(4)
N3 Ru1 N5 O3 40(4)
N1 Ru1 N5 O3 -123(4)
N4 Ru1 N5 O3 119(4)
C9 N1 C1 C2 167.7(7)
Ru1 N1 C1 C2 -11.8(10)
C9 N1 C1 C6 -9.3(11)
Ru1 N1 C1 C6 171.2(5)
N1 C1 C2 C3 178.3(7)
C6 C1 C2 C3 -4.7(11)
C1 C2 C3 C4 1.7(12)
C2 C3 C4 C5 1.7(14)
C3 C4 C5 C6 -2.0(15)
C4 C5 C6 C7 175.4(9)
C4 C5 C6 C1 -1.0(14)
N1 C1 C6 C7 4.7(11)
C2 C1 C6 C7 -172.3(8)
N1 C1 C6 C5 -178.6(7)
C2 C1 C6 C5 4.4(12)
C5 C6 C7 C8 -174.2(9)
C1 C6 C7 C8 2.3(13)
C6 C7 C8 C9 -4.7(13)
C1 N1 C9 C8 7.0(12)
Ru1 N1 C9 C8 -173.4(7)
C1 N1 C9 C10 -169.3(7)
Ru1 N1 C9 C10 10.4(8)
C7 C8 C9 N1 0.0(13)
C7 C8 C9 C10 176.2(8)
C11 N2 C10 O1 6.0(14)
Ru1 N2 C10 O1 170.6(7)
C11 N2 C10 C9 -179.0(7)
Ru1 N2 C10 C9 -14.4(9)
N1 C9 C10 O1 176.8(8)
C8 C9 C10 O1 0.4(12)
N1 C9 C10 N2 1.4(10)
C8 C9 C10 N2 -175.0(7)
C10 N2 C11 C12 -4.8(13)
Ru1 N2 C11 C12 -170.0(7)
C10 N2 C11 C16 173.9(8)
Ru1 N2 C11 C16 8.6(8)
C16 C11 C12 C13 0.8(12)
N2 C11 C12 C13 179.4(7)
C11 C12 C13 C14 1.1(13)
C11 C12 C13 C27 -179.2(9)
C12 C13 C14 C15 -2.2(13)
C27 C13 C14 C15 178.2(9)
C12 C13 C14 C28 176.7(8)
C27 C13 C14 C28 -2.9(14)
C13 C14 C15 C16 1.3(13)
C28 C14 C15 C16 -177.5(8)
C17 N3 C16 C15 -24.2(13)
Ru1 N3 C16 C15 173.3(6)
C17 N3 C16 C11 158.9(8)
Ru1 N3 C16 C11 -3.6(9)
C14 C15 C16 N3 -176.3(8)
C14 C15 C16 C11 0.5(12)
C12 C11 C16 N3 175.5(7)
N2 C11 C16 N3 -3.3(10)
C12 C11 C16 C15 -1.6(12)
N2 C11 C16 C15 179.7(7)
C16 N3 C17 O2 3.6(14)
Ru1 N3 C17 O2 165.3(7)
C16 N3 C17 C18 -179.1(7)
Ru1 N3 C17 C18 -17.4(9)
C26 N4 C18 C19 8.7(10)
Ru1 N4 C18 C19 -169.1(6)
C26 N4 C18 C17 -168.8(6)
Ru1 N4 C18 C17 13.4(8)
O2 C17 C18 N4 178.6(7)
N3 C17 C18 N4 1.1(10)
O2 C17 C18 C19 1.1(11)
N3 C17 C18 C19 -176.4(7)
N4 C18 C19 C20 -3.3(12)
C17 C18 C19 C20 174.1(7)
C18 C19 C20 C21 -2.6(12)
C19 C20 C21 C22 -177.0(8)
C19 C20 C21 C26 2.7(11)
C20 C21 C22 C23 177.7(8)
C26 C21 C22 C23 -2.0(12)
C21 C22 C23 C24 -1.4(13)
C22 C23 C24 C25 2.0(13)
C23 C24 C25 C26 1.1(12)
C18 N4 C26 C25 169.2(7)
Ru1 N4 C26 C25 -13.5(10)
C18 N4 C26 C21 -8.3(10)
Ru1 N4 C26 C21 169.0(5)
C24 C25 C26 N4 178.0(7)
C24 C25 C26 C21 -4.4(11)
C22 C21 C26 N4 -177.6(7)
C20 C21 C26 N4 2.7(10)
C22 C21 C26 C25 4.9(10)
C20 C21 C26 C25 -174.9(7)
Ru1 O4 C29 C40 -76.3(9)
Ru1 O4 C29 C30 108.2(7)
O4 C29 C30 C31 176.6(6)
C40 C29 C30 C31 1.0(11)
C32 O5 C31 C30 -176.7(7)
C32 O5 C31 C38 3.2(10)
C29 C30 C31 O5 179.6(6)
C29 C30 C31 C38 -0.2(11)
C31 O5 C32 C33 177.0(7)
C31 O5 C32 C37 -4.2(10)
O5 C32 C33 C34 179.3(8)
C37 C32 C33 C34 0.6(14)
C32 C33 C34 O6 176.4(10)
C32 C33 C34 C35 -1.3(14)
O6 C34 C35 C36 -175.9(10)
C33 C34 C35 C36 1.8(15)
C34 C35 C36 C37 -1.5(15)
C38 N6 C37 C32 1.7(12)
C38 N6 C37 C36 -177.5(7)
C33 C32 C37 N6 -179.5(9)
O5 C32 C37 N6 1.8(12)
C33 C32 C37 C36 -0.3(13)
O5 C32 C37 C36 -179.0(7)
C35 C36 C37 N6 180.0(9)
C35 C36 C37 C32 0.7(12)
C37 N6 C38 C39 178.0(8)
C37 N6 C38 C31 -2.8(12)
O5 C31 C38 N6 0.3(11)
C30 C31 C38 N6 -179.8(7)
O5 C31 C38 C39 179.5(7)
C30 C31 C38 C39 -0.7(11)
N6 C38 C39 C40 179.9(8)
C31 C38 C39 C40 0.7(12)
C38 C39 C40 C29 0.1(12)
O4 C29 C40 C39 -176.4(7)
C30 C29 C40 C39 -1.0(12)
